data_4514572
loop_
_publ_author_name
'Leblanc, Antonin'
'Mercier, Nicolas'
'Allain, Magali'
'Dittmer, Jens'
'Pauport\'e, Thierry'
'Fernandez, Vincent'
'Boucher, Florent'
'Kepenekian, Mikael'
'Katan, Claudine'

_publ_section_title
;
 Enhanced Stability and Band Gap Tuning of
 \a-[HC(NH<sub>2</sub>)<sub>2</sub>]PbI<sub>3</sub> Hybrid Perovskite by
 Large Cation Integration.
;
_journal_issue 23
_journal_name_full 'ACS applied materials &amp; interfaces'
_journal_page_first 20743
_journal_page_last 20751
_journal_paper_doi 10.1021/acsami.9b00210
_journal_volume 11
_journal_year 2019
_chemical_formula_moiety 'C2 H8 N S, I'
_chemical_formula_sum 'C2 H8 I N S'
_chemical_formula_weight 205.05
_space_group_IT_number 14
_space_group_name_Hall '-P 2ybc'
_space_group_name_H-M_alt 'P 1 21/c 1'
_symmetry_cell_setting monoclinic
_symmetry_space_group_name_Hall '-P 2ybc'
_symmetry_space_group_name_H-M 'P 1 21/c 1'
_atom_sites_solution_hydrogens geom
_atom_sites_solution_primary direct
_atom_sites_solution_secondary difmap
_audit_creation_method SHELXL-97
_cell_angle_alpha 90.00
_cell_angle_beta 102.675(12)
_cell_angle_gamma 90.00
_cell_formula_units_Z 4
_cell_length_a 7.4572(7)
_cell_length_b 9.0772(10)
_cell_length_c 9.3799(12)
_cell_measurement_reflns_used 1474
_cell_measurement_temperature 150.1(5)
_cell_measurement_theta_max 73.1230
_cell_measurement_theta_min 6.8520
_cell_volume 619.46(12)
_computing_cell_refinement 'CrysAlisPro, Agilent Technologies, V1.171.37.35g'
_computing_data_collection 'CrysAlisPro, Agilent Technologies, V1.171.37.35g'
_computing_data_reduction 'CrysAlisPro, Agilent Technologies, V1.171.37.35g'
_computing_molecular_graphics 'DIAMOND 3.2k (Crystal Impact GbR, 2014)'
_computing_publication_material 'WinGX publication routines (Farrugia, 1999)'
_computing_structure_refinement 'SHELXL-97 (Sheldrick, 2008)'
_computing_structure_solution 'SHELXS-97 (Sheldrick, 2008)'
_diffrn_ambient_temperature 150.0(5)
_diffrn_detector_area_resol_mean 5.1990
_diffrn_measured_fraction_theta_full 0.983
_diffrn_measured_fraction_theta_max 0.947
_diffrn_measurement_device_type 'SuperNova, Single source at offset, AtlasS2'
_diffrn_measurement_method '\w scans'
_diffrn_radiation_monochromator mirror
_diffrn_radiation_source 'SuperNova (Cu) sealed X-ray Source'
_diffrn_radiation_type CuK\a
_diffrn_radiation_wavelength 1.54184
_diffrn_reflns_av_R_equivalents 0.0377
_diffrn_reflns_av_sigmaI/netI 0.0328
_diffrn_reflns_limit_h_max 9
_diffrn_reflns_limit_h_min -9
_diffrn_reflns_limit_k_max 8
_diffrn_reflns_limit_k_min -10
_diffrn_reflns_limit_l_max 10
_diffrn_reflns_limit_l_min -11
_diffrn_reflns_number 2011
_diffrn_reflns_theta_full 69.00
_diffrn_reflns_theta_max 73.34
_diffrn_reflns_theta_min 6.08
_exptl_absorpt_coefficient_mu 42.636
_exptl_absorpt_correction_T_max 1.00000
_exptl_absorpt_correction_T_min 0.27233
_exptl_absorpt_correction_type multi-scan
_exptl_absorpt_process_details
;
CrysAlisPro, Agilent Technologies,
Version 1.171.37.35g (release 09-12-2014 CrysAlis171 .NET)
(compiled Dec  9 2014,15:38:47)
Empirical absorption correction using spherical harmonics,
 implemented in SCALE3 ABSPACK scaling algorithm.
;
_exptl_crystal_colour colorless
_exptl_crystal_density_diffrn 2.199
_exptl_crystal_density_method 'not measured'
_exptl_crystal_description needle
_exptl_crystal_F_000 384
_exptl_crystal_size_max 0.11
_exptl_crystal_size_mid 0.04
_exptl_crystal_size_min 0.01
_refine_diff_density_max 4.626
_refine_diff_density_min -3.086
_refine_diff_density_rms 0.461
_refine_ls_extinction_method none
_refine_ls_goodness_of_fit_ref 1.087
_refine_ls_hydrogen_treatment constr
_refine_ls_matrix_type full
_refine_ls_number_parameters 48
_refine_ls_number_reflns 1180
_refine_ls_number_restraints 0
_refine_ls_restrained_S_all 1.087
_refine_ls_R_factor_all 0.0781
_refine_ls_R_factor_gt 0.0769
_refine_ls_shift/su_max 0.000
_refine_ls_shift/su_mean 0.000
_refine_ls_structure_factor_coef Fsqd
_refine_ls_weighting_details 'calc w=1/[\s^2^(Fo^2^)+(0.1552P)^2^+8.2944P] where P=(Fo^2^+2Fc^2^)/3'
_refine_ls_weighting_scheme calc
_refine_ls_wR_factor_gt 0.2163
_refine_ls_wR_factor_ref 0.2184
_reflns_number_gt 1143
_reflns_number_total 1180
_reflns_threshold_expression >2sigma(I)
_cod_data_source_file am9b00210_si_002.cif
_cod_data_source_block shelxl
_cod_database_code 4514572

loop_
_symmetry_equiv_pos_as_xyz
'x, y, z'
'-x, y+1/2, -z+1/2'
'-x, -y, -z'
'x, -y-1/2, z-1/2'

loop_
_atom_site_label
_atom_site_type_symbol
_atom_site_fract_x
_atom_site_fract_y
_atom_site_fract_z
_atom_site_U_iso_or_equiv
_atom_site_adp_type
_atom_site_occupancy
_atom_site_symmetry_multiplicity
_atom_site_calc_flag
_atom_site_refinement_flags
C3 C 0.8592(17) 0.1826(16) 0.2196(14) 0.031(2) Uani 1 1 d .
H3A H 0.7990 0.1533 0.1213 0.037 Uiso 1 1 calc R
H3B H 0.9905 0.1847 0.2247 0.037 Uiso 1 1 calc R
C4 C 0.8189(14) 0.0666(13) 0.3276(13) 0.026(2) Uani 1 1 d .
H4A H 0.8755 -0.0263 0.3112 0.031 Uiso 1 1 calc R
H4B H 0.8709 0.0981 0.4269 0.031 Uiso 1 1 calc R
I1 I 0.32997(9) 0.21364(7) -0.01390(7) 0.0246(4) Uani 1 1 d .
N5 N 0.6174(12) 0.0464(10) 0.3079(11) 0.0246(19) Uani 1 1 d .
H5A H 0.5647 0.0498 0.2132 0.029 Uiso 1 1 calc R
H5B H 0.5719 0.1178 0.3546 0.029 Uiso 1 1 calc R
H5C H 0.5949 -0.0406 0.3442 0.029 Uiso 1 1 calc R
S2 S 0.7842(4) 0.3652(3) 0.2532(4) 0.0359(8) Uani 1 1 d .
H2 H 0.6462 0.3942 0.1649 0.043 Uiso 1 1 calc R

loop_
_atom_site_aniso_label
_atom_site_aniso_U_11
_atom_site_aniso_U_22
_atom_site_aniso_U_33
_atom_site_aniso_U_23
_atom_site_aniso_U_13
_atom_site_aniso_U_12
C3 0.027(6) 0.034(6) 0.034(6) 0.002(5) 0.014(5) -0.002(5)
C4 0.015(4) 0.019(5) 0.043(6) 0.001(5) 0.004(4) 0.001(4)
I1 0.0264(6) 0.0112(6) 0.0364(6) -0.0024(2) 0.0074(4) 0.00266(19)
N5 0.025(4) 0.011(4) 0.040(5) 0.000(4) 0.014(4) -0.001(3)
S2 0.0246(14) 0.0127(14) 0.074(2) 0.0044(13) 0.0194(14) -0.0018(10)

loop_
_atom_type_symbol
_atom_type_description
_atom_type_scat_dispersion_real
_atom_type_scat_dispersion_imag
_atom_type_scat_source
C C 0.0181 0.0091 'International Tables Vol C Tables 4.2.6.8 and 6.1.1.4'
H H 0.0000 0.0000 'International Tables Vol C Tables 4.2.6.8 and 6.1.1.4'
I I -0.3257 6.8362 'International Tables Vol C Tables 4.2.6.8 and 6.1.1.4'
N N 0.0311 0.0180 'International Tables Vol C Tables 4.2.6.8 and 6.1.1.4'
S S 0.3331 0.5567 'International Tables Vol C Tables 4.2.6.8 and 6.1.1.4'

loop_
_geom_angle_atom_site_label_1
_geom_angle_atom_site_label_2
_geom_angle_atom_site_label_3
_geom_angle
C4 C3 S2 113.8(9)
C4 C3 H3A 108.8
S2 C3 H3A 108.8
C4 C3 H3B 108.8
S2 C3 H3B 108.8
H3A C3 H3B 107.7
N5 C4 C3 110.0(9)
N5 C4 H4A 109.7
C3 C4 H4A 109.7
N5 C4 H4B 109.7
C3 C4 H4B 109.7
H4A C4 H4B 108.2
C4 N5 H5A 109.5
C4 N5 H5B 109.5
H5A N5 H5B 109.5
C4 N5 H5C 109.5
H5A N5 H5C 109.5
H5B N5 H5C 109.5
C3 S2 H2 109.5

loop_
_geom_bond_atom_site_label_1
_geom_bond_atom_site_label_2
_geom_bond_distance
C3 C4 1.536(17)
C3 S2 1.799(15)
C3 H3A 0.9700
C3 H3B 0.9700
C4 N5 1.484(13)
C4 H4A 0.9700
C4 H4B 0.9700
N5 H5A 0.8900
N5 H5B 0.8900
N5 H5C 0.8900
S2 H2 1.2000
